data_4077696
loop_
_publ_author_name
'Castro, Jaume'
'Moyano, Albert'
'Peric\`as, Miquel A.'
'Riera, Antoni'
'Maestro, Miguel Angel'
'Mah\'ia, Jos\'e'

_publ_section_title
;
 Tris(pyrrolyl)phosphine-Substituted Acetylene&#x2212;Dicobaltcarbonyl
 Complexes:&#x00A0; Syntheses, Structural Characterization, and Reactivity
 Studies
;
_journal_issue 9
_journal_name_full Organometallics
_journal_page_first 1704
_journal_paper_doi 10.1021/om990914y
_journal_volume 19
_journal_year 2000
_chemical_formula_moiety 'C36 H30 Co2 N6 O4 P2'
_chemical_formula_sum 'C36 H30 Co2 N6 O4 P2'
_chemical_formula_weight 790.46
_chemical_name_systematic
; 
 ? 
;
_space_group_IT_number 2
_symmetry_cell_setting triclinic
_symmetry_space_group_name_Hall '-P 1'
_symmetry_space_group_name_H-M 'P -1'
_atom_sites_solution_hydrogens geom
_atom_sites_solution_primary direct
_atom_sites_solution_secondary difmap
_audit_creation_method SHELXL-97
_cell_angle_alpha 100.34(3)
_cell_angle_beta 103.86(2)
_cell_angle_gamma 108.44(2)
_cell_formula_units_Z 2
_cell_length_a 9.434(2)
_cell_length_b 13.136(4)
_cell_length_c 16.781(5)
_cell_measurement_reflns_used 54
_cell_measurement_temperature 298(2)
_cell_measurement_theta_max 27
_cell_measurement_theta_min 3
_cell_volume 1840.3(10)
_computing_cell_refinement 'Siemens SMART'
_computing_data_collection 'Siemens SMART'
_computing_data_reduction 'Siemens SAINT'
_computing_molecular_graphics 'Siemens SHELXTL'
_computing_publication_material 'Siemens SHELXTL'
_computing_structure_refinement 'SHELXL-97 (Sheldrick, 1997)'
_computing_structure_solution 'SHELXS-97 (Sheldrick, 1990)'
_diffrn_ambient_temperature 298(2)
_diffrn_measured_fraction_theta_full 0.985
_diffrn_measured_fraction_theta_max 0.985
_diffrn_measurement_method '\w scans'
_diffrn_radiation_monochromator graphite
_diffrn_radiation_source 'fine-focus sealed tube'
_diffrn_radiation_type MoK\a
_diffrn_radiation_wavelength 0.71073
_diffrn_reflns_av_R_equivalents 0.0480
_diffrn_reflns_av_sigmaI/netI 0.0729
_diffrn_reflns_limit_h_max 12
_diffrn_reflns_limit_h_min -12
_diffrn_reflns_limit_k_max 17
_diffrn_reflns_limit_k_min -17
_diffrn_reflns_limit_l_max 22
_diffrn_reflns_limit_l_min -22
_diffrn_reflns_number 22277
_diffrn_reflns_theta_full 28.28
_diffrn_reflns_theta_max 28.28
_diffrn_reflns_theta_min 1.30
_diffrn_standards_decay_% -0.14
_exptl_absorpt_coefficient_mu 1.035
_exptl_absorpt_correction_T_max 1.000
_exptl_absorpt_correction_T_min 0.848
_exptl_absorpt_correction_type empirical
_exptl_absorpt_process_details Sadabs
_exptl_crystal_colour Brown
_exptl_crystal_density_diffrn 1.427
_exptl_crystal_density_method 'not measured'
_exptl_crystal_description Block
_exptl_crystal_F_000 808
_exptl_crystal_size_max 0.35
_exptl_crystal_size_mid 0.25
_exptl_crystal_size_min 0.20
_refine_diff_density_max 0.525
_refine_diff_density_min -0.321
_refine_diff_density_rms 0.070
_refine_ls_extinction_method none
_refine_ls_goodness_of_fit_ref 1.026
_refine_ls_hydrogen_treatment mixed
_refine_ls_matrix_type full
_refine_ls_number_parameters 451
_refine_ls_number_reflns 8998
_refine_ls_number_restraints 0
_refine_ls_restrained_S_all 1.026
_refine_ls_R_factor_all 0.1098
_refine_ls_R_factor_gt 0.0552
_refine_ls_shift/su_max 0.000
_refine_ls_shift/su_mean 0.000
_refine_ls_structure_factor_coef Fsqd
_refine_ls_weighting_details 'calc w=1/[\s^2^(Fo^2^)+(0.0484P)^2^+0.8790P] where P=(Fo^2^+2Fc^2^)/3'
_refine_ls_weighting_scheme calc
_refine_ls_wR_factor_gt 0.1054
_refine_ls_wR_factor_ref 0.1310
_reflns_number_gt 5439
_reflns_number_total 8998
_reflns_threshold_expression >2sigma(I)
_cod_data_source_file om990914y.cif
_cod_data_source_block 14b
_cod_depositor_comments
;
The following automatic conversions were performed:

'_symmetry_cell_setting' value 'Triclinic' changed to 'triclinic'
according to /home/saulius/struct/CIF-dictionaries/cif_core.dic
dictionary named 'cif_core.dic' version 2.4.2 from 2011-04-26.

Automatic conversion script
Id: cif_fix_values 1715 2011-07-08 13:25:40Z adriana 
;
_cod_original_cell_volume 1840.3(9)
_cod_original_sg_symbol_H-M P-1
_cod_database_code 4077696

loop_
_symmetry_equiv_pos_as_xyz
'x, y, z'
'-x, -y, -z'

loop_
_atom_site_label
_atom_site_type_symbol
_atom_site_fract_x
_atom_site_fract_y
_atom_site_fract_z
_atom_site_U_iso_or_equiv
_atom_site_adp_type
_atom_site_occupancy
_atom_site_symmetry_multiplicity
_atom_site_calc_flag
_atom_site_refinement_flags
Co1 Co 0.32228(6) 0.26351(4) 0.16792(3) 0.04151(14) Uani 1 1 d .
Co2 Co 0.31964(6) 0.15205(4) 0.27473(3) 0.04048(14) Uani 1 1 d .
P1 P 0.20584(11) 0.34683(8) 0.09145(6) 0.0422(2) Uani 1 1 d .
P2 P 0.19876(11) 0.07133(8) 0.35377(6) 0.0432(2) Uani 1 1 d .
O1 O 0.3342(5) 0.1000(3) 0.0283(2) 0.1037(13) Uani 1 1 d .
O2 O 0.6318(4) 0.4443(3) 0.2551(2) 0.0882(10) Uani 1 1 d .
O3 O 0.3286(5) -0.0488(3) 0.1704(2) 0.0967(12) Uani 1 1 d .
O4 O 0.6368(4) 0.2749(3) 0.3969(2) 0.0835(10) Uani 1 1 d .
N1 N 0.0089(4) 0.3091(3) 0.0769(2) 0.0509(8) Uani 1 1 d .
N2 N 0.2693(4) 0.4891(2) 0.12314(19) 0.0492(8) Uani 1 1 d .
N3 N 0.2007(4) 0.3260(2) -0.01264(18) 0.0464(7) Uani 1 1 d .
N4 N -0.0018(3) 0.0317(3) 0.3196(2) 0.0496(8) Uani 1 1 d .
N5 N 0.2097(4) -0.0530(2) 0.3629(2) 0.0516(8) Uani 1 1 d .
N6 N 0.2439(4) 0.1388(3) 0.45884(18) 0.0490(7) Uani 1 1 d .
C1 C 0.1449(4) 0.1694(3) 0.1965(2) 0.0455(8) Uani 1 1 d .
H1A H 0.0339 0.1229 0.1655 0.055 Uiso 1 1 calc R
C2 C 0.2226(4) 0.2641(3) 0.2591(2) 0.0422(8) Uani 1 1 d .
C3 C 0.1957(4) 0.3493(3) 0.3161(2) 0.0426(8) Uani 1 1 d .
C4 C 0.0423(5) 0.3386(3) 0.3117(3) 0.0544(10) Uani 1 1 d .
H4A H -0.0426 0.2789 0.2715 0.065 Uiso 1 1 calc R
C5 C 0.0168(6) 0.4178(4) 0.3678(3) 0.0711(13) Uani 1 1 d .
H5A H -0.0857 0.4111 0.3646 0.085 Uiso 1 1 calc R
C6 C 0.1409(6) 0.5054(4) 0.4274(3) 0.0696(13) Uani 1 1 d .
H6A H 0.1223 0.5569 0.4652 0.083 Uiso 1 1 calc R
C7 C 0.2930(6) 0.5177(3) 0.4317(3) 0.0606(11) Uani 1 1 d .
H7A H 0.3771 0.5781 0.4717 0.073 Uiso 1 1 calc R
C8 C 0.3205(5) 0.4407(3) 0.3771(2) 0.0504(9) Uani 1 1 d .
H8A H 0.4237 0.4493 0.3805 0.060 Uiso 1 1 calc R
C9 C 0.3334(5) 0.1651(4) 0.0823(3) 0.0617(11) Uani 1 1 d .
C10 C 0.5135(5) 0.3737(4) 0.2192(3) 0.0544(10) Uani 1 1 d .
C11 C -0.0659(5) 0.3738(4) 0.1106(3) 0.0646(12) Uani 1 1 d .
H11A H -0.0206 0.4499 0.1381 0.078 Uiso 1 1 calc R
C12 C -0.2167(6) 0.3056(6) 0.0959(3) 0.0849(16) Uani 1 1 d .
H12A H -0.2932 0.3274 0.1114 0.102 Uiso 1 1 calc R
C13 C -0.2387(5) 0.1972(5) 0.0536(3) 0.0804(15) Uani 1 1 d .
H13A H -0.3316 0.1345 0.0360 0.096 Uiso 1 1 calc R
C14 C -0.1003(5) 0.2004(4) 0.0432(3) 0.0660(12) Uani 1 1 d .
H14A H -0.0811 0.1394 0.0175 0.079 Uiso 1 1 calc R
C15 C 0.2607(5) 0.5593(3) 0.0713(3) 0.0555(10) Uani 1 1 d .
H15A H 0.2260 0.5377 0.0118 0.067 Uiso 1 1 calc R
C16 C 0.3113(5) 0.6641(3) 0.1217(3) 0.0620(11) Uani 1 1 d .
H16A H 0.3183 0.7275 0.1030 0.074 Uiso 1 1 calc R
C17 C 0.3518(6) 0.6615(3) 0.2071(3) 0.0676(12) Uani 1 1 d .
H17A H 0.3888 0.7223 0.2551 0.081 Uiso 1 1 calc R
C18 C 0.3269(5) 0.5543(3) 0.2067(3) 0.0647(12) Uani 1 1 d .
H18A H 0.3455 0.5287 0.2549 0.078 Uiso 1 1 calc R
C19 C 0.0849(5) 0.3241(3) -0.0820(2) 0.0607(11) Uani 1 1 d .
H19A H -0.0172 0.3166 -0.0834 0.073 Uiso 1 1 calc R
C20 C 0.1436(6) 0.3350(4) -0.1473(3) 0.0761(14) Uani 1 1 d .
H20A H 0.0891 0.3355 -0.2012 0.091 Uiso 1 1 calc R
C21 C 0.3016(6) 0.3454(4) -0.1192(3) 0.0720(13) Uani 1 1 d .
H21A H 0.3705 0.3542 -0.1512 0.086 Uiso 1 1 calc R
C22 C 0.3356(5) 0.3402(3) -0.0372(3) 0.0579(10) Uani 1 1 d .
H22A H 0.4324 0.3454 -0.0031 0.070 Uiso 1 1 calc R
C23 C 0.3276(5) 0.0294(3) 0.2119(2) 0.0555(10) Uani 1 1 d .
C24 C 0.5137(5) 0.2275(3) 0.3501(2) 0.0516(9) Uani 1 1 d .
C25 C -0.0881(5) 0.0860(3) 0.3533(3) 0.0652(12) Uani 1 1 d .
H25A H -0.0527 0.1396 0.4056 0.078 Uiso 1 1 calc R
C26 C -0.2334(6) 0.0456(4) 0.2953(4) 0.0896(17) Uani 1 1 d .
H26A H -0.3158 0.0674 0.3016 0.107 Uiso 1 1 calc R
C27 C -0.2424(6) -0.0335(5) 0.2243(3) 0.0812(15) Uani 1 1 d .
H27A H -0.3300 -0.0738 0.1762 0.097 Uiso 1 1 calc R
C28 C -0.0981(5) -0.0399(4) 0.2397(3) 0.0677(12) Uani 1 1 d .
H28A H -0.0685 -0.0849 0.2029 0.081 Uiso 1 1 calc R
C29 C 0.0980(5) -0.1422(3) 0.3751(3) 0.0682(12) Uani 1 1 d .
H29A H -0.0071 -0.1525 0.3673 0.082 Uiso 1 1 calc R
C30 C 0.1682(7) -0.2116(4) 0.4001(3) 0.0843(15) Uani 1 1 d .
H30A H 0.1194 -0.2783 0.4115 0.101 Uiso 1 1 calc R
C31 C 0.3281(7) -0.1651(4) 0.4059(3) 0.0743(13) Uani 1 1 d .
H31A H 0.4037 -0.1953 0.4223 0.089 Uiso 1 1 calc R
C32 C 0.3521(5) -0.0690(4) 0.3835(3) 0.0604(11) Uani 1 1 d .
H32A H 0.4476 -0.0213 0.3819 0.072 Uiso 1 1 calc R
C33 C 0.2356(5) 0.0919(4) 0.5263(3) 0.0606(11) Uani 1 1 d .
H33A H 0.2055 0.0162 0.5226 0.073 Uiso 1 1 calc R
C34 C 0.2783(5) 0.1743(4) 0.5975(3) 0.0653(12) Uani 1 1 d .
H34A H 0.2841 0.1656 0.6519 0.078 Uiso 1 1 calc R
C35 C 0.3123(6) 0.2742(4) 0.5768(3) 0.0704(12) Uani 1 1 d .
H35A H 0.3431 0.3444 0.6142 0.084 Uiso 1 1 calc R
C36 C 0.2930(6) 0.2519(4) 0.4923(3) 0.0680(12) Uani 1 1 d .
H36A H 0.3102 0.3047 0.4618 0.082 Uiso 1 1 calc R

loop_
_atom_site_aniso_label
_atom_site_aniso_U_11
_atom_site_aniso_U_22
_atom_site_aniso_U_33
_atom_site_aniso_U_23
_atom_site_aniso_U_13
_atom_site_aniso_U_12
Co1 0.0465(3) 0.0460(3) 0.0411(3) 0.0155(2) 0.0188(2) 0.0237(2)
Co2 0.0443(3) 0.0411(3) 0.0421(3) 0.0141(2) 0.0167(2) 0.0203(2)
P1 0.0460(5) 0.0440(5) 0.0415(5) 0.0138(4) 0.0160(4) 0.0208(4)
P2 0.0448(5) 0.0443(5) 0.0455(5) 0.0172(4) 0.0160(4) 0.0193(4)
O1 0.174(4) 0.084(2) 0.085(2) 0.018(2) 0.069(3) 0.071(3)
O2 0.056(2) 0.085(2) 0.099(3) 0.016(2) 0.0157(18) 0.0080(18)
O3 0.154(4) 0.074(2) 0.072(2) 0.0055(18) 0.035(2) 0.065(2)
O4 0.0536(19) 0.096(2) 0.076(2) 0.0035(19) 0.0039(17) 0.0192(18)
N1 0.0484(19) 0.0553(19) 0.0557(19) 0.0189(16) 0.0170(15) 0.0261(16)
N2 0.062(2) 0.0431(17) 0.0457(18) 0.0151(14) 0.0178(16) 0.0220(15)
N3 0.0478(18) 0.0559(19) 0.0410(16) 0.0153(14) 0.0149(14) 0.0251(15)
N4 0.0404(17) 0.0545(19) 0.0572(19) 0.0210(16) 0.0164(15) 0.0183(15)
N5 0.055(2) 0.0503(18) 0.060(2) 0.0240(15) 0.0211(16) 0.0258(16)
N6 0.0538(19) 0.0514(18) 0.0439(17) 0.0173(15) 0.0164(15) 0.0194(15)
C1 0.044(2) 0.050(2) 0.048(2) 0.0199(18) 0.0162(17) 0.0198(17)
C2 0.044(2) 0.046(2) 0.044(2) 0.0192(17) 0.0191(17) 0.0199(17)
C3 0.055(2) 0.045(2) 0.045(2) 0.0223(17) 0.0250(18) 0.0288(18)
C4 0.053(2) 0.061(2) 0.062(2) 0.026(2) 0.027(2) 0.028(2)
C5 0.073(3) 0.090(3) 0.086(3) 0.034(3) 0.051(3) 0.054(3)
C6 0.097(4) 0.060(3) 0.075(3) 0.020(2) 0.049(3) 0.045(3)
C7 0.082(3) 0.049(2) 0.056(2) 0.0135(19) 0.028(2) 0.027(2)
C8 0.055(2) 0.052(2) 0.052(2) 0.0175(18) 0.0248(19) 0.0237(19)
C9 0.084(3) 0.059(3) 0.059(3) 0.023(2) 0.033(2) 0.039(2)
C10 0.053(3) 0.062(3) 0.054(2) 0.019(2) 0.021(2) 0.024(2)
C11 0.067(3) 0.093(3) 0.056(2) 0.027(2) 0.027(2) 0.050(3)
C12 0.059(3) 0.152(5) 0.069(3) 0.039(3) 0.035(3) 0.058(3)
C13 0.048(3) 0.111(4) 0.084(3) 0.046(3) 0.017(2) 0.025(3)
C14 0.048(2) 0.065(3) 0.082(3) 0.025(2) 0.011(2) 0.021(2)
C15 0.061(3) 0.055(2) 0.054(2) 0.024(2) 0.014(2) 0.025(2)
C16 0.065(3) 0.047(2) 0.077(3) 0.023(2) 0.018(2) 0.026(2)
C17 0.087(3) 0.049(2) 0.066(3) 0.008(2) 0.026(3) 0.028(2)
C18 0.092(3) 0.056(3) 0.044(2) 0.011(2) 0.021(2) 0.028(2)
C19 0.061(3) 0.072(3) 0.048(2) 0.015(2) 0.009(2) 0.030(2)
C20 0.101(4) 0.092(4) 0.042(2) 0.020(2) 0.017(3) 0.049(3)
C21 0.092(4) 0.094(4) 0.055(3) 0.035(2) 0.040(3) 0.048(3)
C22 0.059(3) 0.070(3) 0.054(2) 0.021(2) 0.024(2) 0.030(2)
C23 0.072(3) 0.051(2) 0.047(2) 0.0142(19) 0.016(2) 0.030(2)
C24 0.055(3) 0.055(2) 0.050(2) 0.0142(19) 0.021(2) 0.024(2)
C25 0.059(3) 0.057(3) 0.097(3) 0.032(2) 0.038(3) 0.030(2)
C26 0.050(3) 0.082(4) 0.149(5) 0.049(4) 0.030(3) 0.033(3)
C27 0.051(3) 0.087(4) 0.089(4) 0.040(3) 0.004(3) 0.010(3)
C28 0.051(3) 0.075(3) 0.063(3) 0.017(2) 0.015(2) 0.010(2)
C29 0.060(3) 0.055(3) 0.093(3) 0.035(2) 0.025(2) 0.018(2)
C30 0.110(4) 0.058(3) 0.098(4) 0.042(3) 0.034(3) 0.038(3)
C31 0.099(4) 0.078(3) 0.076(3) 0.039(3) 0.034(3) 0.058(3)
C32 0.061(3) 0.073(3) 0.069(3) 0.033(2) 0.027(2) 0.041(2)
C33 0.066(3) 0.069(3) 0.054(2) 0.029(2) 0.023(2) 0.024(2)
C34 0.061(3) 0.086(3) 0.051(2) 0.026(2) 0.023(2) 0.022(2)
C35 0.083(3) 0.065(3) 0.051(3) 0.007(2) 0.019(2) 0.018(2)
C36 0.094(4) 0.054(3) 0.050(2) 0.018(2) 0.021(2) 0.020(2)

loop_
_atom_type_symbol
_atom_type_description
_atom_type_scat_dispersion_real
_atom_type_scat_dispersion_imag
_atom_type_scat_source
C C 0.0033 0.0016 'International Tables Vol C Tables 4.2.6.8 and 6.1.1.4'
H H 0.0000 0.0000 'International Tables Vol C Tables 4.2.6.8 and 6.1.1.4'
N N 0.0061 0.0033 'International Tables Vol C Tables 4.2.6.8 and 6.1.1.4'
O O 0.0106 0.0060 'International Tables Vol C Tables 4.2.6.8 and 6.1.1.4'
P P 0.1023 0.0942 'International Tables Vol C Tables 4.2.6.8 and 6.1.1.4'
Co Co 0.3494 0.9721 'International Tables Vol C Tables 4.2.6.8 and 6.1.1.4'

loop_
_geom_angle_atom_site_label_1
_geom_angle_atom_site_label_2
_geom_angle_atom_site_label_3
_geom_angle
C9 Co1 C10 109.0(2)
C9 Co1 C1 101.51(18)
C10 Co1 C1 140.32(17)
C9 Co1 C2 139.24(18)
C10 Co1 C2 103.10(16)
C1 Co1 C2 39.51(14)
C9 Co1 P1 97.91(14)
C10 Co1 P1 100.04(13)
C1 Co1 P1 100.18(11)
C2 Co1 P1 100.52(11)
C9 Co1 Co2 98.43(13)
C10 Co1 Co2 99.99(13)
C1 Co1 Co2 49.89(11)
C2 Co1 Co2 50.90(10)
P1 Co1 Co2 148.32(4)
C23 Co2 C24 106.02(18)
C23 Co2 C1 101.23(17)
C24 Co2 C1 143.40(17)
C23 Co2 C2 138.95(16)
C24 Co2 C2 106.46(16)
C1 Co2 C2 39.52(14)
C23 Co2 P2 96.83(14)
C24 Co2 P2 100.72(13)
C1 Co2 P2 99.78(11)
C2 Co2 P2 101.08(11)
C23 Co2 Co1 98.85(13)
C24 Co2 Co1 101.03(13)
C1 Co2 Co1 50.27(11)
C2 Co2 Co1 50.57(10)
P2 Co2 Co1 148.41(4)
N2 P1 N3 100.30(15)
N2 P1 N1 101.38(16)
N3 P1 N1 99.18(16)
N2 P1 Co1 119.25(12)
N3 P1 Co1 117.95(11)
N1 P1 Co1 115.48(12)
N5 P2 N6 100.06(16)
N5 P2 N4 99.16(16)
N6 P2 N4 101.13(16)
N5 P2 Co2 117.47(12)
N6 P2 Co2 120.09(12)
N4 P2 Co2 115.47(12)
C14 N1 C11 107.3(4)
C14 N1 P1 124.3(3)
C11 N1 P1 127.3(3)
C18 N2 C15 107.3(3)
C18 N2 P1 125.4(3)
C15 N2 P1 127.0(3)
C19 N3 C22 106.7(3)
C19 N3 P1 128.3(3)
C22 N3 P1 122.7(3)
C28 N4 C25 108.0(4)
C28 N4 P2 123.4(3)
C25 N4 P2 126.3(3)
C29 N5 C32 107.0(3)
C29 N5 P2 128.0(3)
C32 N5 P2 122.8(3)
C36 N6 C33 106.6(3)
C36 N6 P2 125.6(3)
C33 N6 P2 127.8(3)
C2 C1 Co2 71.8(2)
C2 C1 Co1 70.9(2)
Co2 C1 Co1 79.83(14)
C1 C2 C3 141.3(3)
C1 C2 Co1 69.6(2)
C3 C2 Co1 134.9(3)
C1 C2 Co2 68.7(2)
C3 C2 Co2 135.2(3)
Co1 C2 Co2 78.53(13)
C4 C3 C8 118.5(3)
C4 C3 C2 119.6(3)
C8 C3 C2 121.9(3)
C5 C4 C3 119.6(4)
C6 C5 C4 120.7(4)
C5 C6 C7 120.2(4)
C8 C7 C6 119.9(4)
C7 C8 C3 121.1(4)
O1 C9 Co1 177.0(4)
O2 C10 Co1 176.5(4)
C12 C11 N1 107.4(4)
C11 C12 C13 109.0(4)
C14 C13 C12 107.2(5)
C13 C14 N1 109.0(4)
C16 C15 N2 108.2(3)
C15 C16 C17 108.4(4)
C18 C17 C16 107.2(4)
C17 C18 N2 108.8(4)
C20 C19 N3 109.1(4)
C19 C20 C21 107.9(4)
C22 C21 C20 107.7(4)
C21 C22 N3 108.6(4)
O3 C23 Co2 178.0(4)
O4 C24 Co2 179.2(4)
C26 C25 N4 106.6(4)
C25 C26 C27 110.3(4)
C28 C27 C26 106.3(4)
C27 C28 N4 108.8(4)
C30 C29 N5 108.3(4)
C29 C30 C31 108.2(4)
C32 C31 C30 107.8(4)
C31 C32 N5 108.7(4)
C34 C33 N6 108.4(4)
C33 C34 C35 108.4(4)
C36 C35 C34 107.8(4)
C35 C36 N6 108.8(4)

loop_
_geom_bond_atom_site_label_1
_geom_bond_atom_site_label_2
_geom_bond_distance
Co1 C9 1.798(4)
Co1 C10 1.802(5)
Co1 C1 1.961(4)
Co1 C2 1.978(3)
Co1 P1 2.1543(12)
Co1 Co2 2.5095(10)
Co2 C23 1.793(4)
Co2 C24 1.797(4)
Co2 C1 1.950(4)
Co2 C2 1.987(3)
Co2 P2 2.1559(12)
P1 N2 1.708(3)
P1 N3 1.705(3)
P1 N1 1.707(3)
P2 N5 1.700(3)
P2 N6 1.708(3)
P2 N4 1.711(3)
O1 C9 1.133(5)
O2 C10 1.136(5)
O3 C23 1.138(4)
O4 C24 1.132(4)
N1 C14 1.386(5)
N1 C11 1.392(5)
N2 C18 1.381(5)
N2 C15 1.384(5)
N3 C19 1.383(5)
N3 C22 1.397(5)
N4 C28 1.390(5)
N4 C25 1.391(5)
N5 C29 1.391(5)
N5 C32 1.396(5)
N6 C36 1.371(5)
N6 C33 1.389(5)
C1 C2 1.331(5)
C2 C3 1.464(5)
C3 C4 1.391(5)
C3 C8 1.401(5)
C4 C5 1.394(5)
C5 C6 1.367(6)
C6 C7 1.375(6)
C7 C8 1.370(5)
C11 C12 1.354(7)
C12 C13 1.399(7)
C13 C14 1.347(6)
C15 C16 1.347(5)
C16 C17 1.401(6)
C17 C18 1.351(6)
C19 C20 1.351(6)
C20 C21 1.405(7)
C21 C22 1.355(5)
C25 C26 1.351(6)
C26 C27 1.399(7)
C27 C28 1.356(6)
C29 C30 1.353(6)
C30 C31 1.408(7)
C31 C32 1.348(6)
C33 C34 1.338(6)
C34 C35 1.377(6)
C35 C36 1.349(6)

loop_
_geom_torsion_atom_site_label_1
_geom_torsion_atom_site_label_2
_geom_torsion_atom_site_label_3
_geom_torsion_atom_site_label_4
_geom_torsion
C9 Co1 Co2 C23 -0.7(2)
C10 Co1 Co2 C23 -111.85(19)
C1 Co1 Co2 C23 97.3(2)
C2 Co1 Co2 C23 149.32(19)
P1 Co1 Co2 C23 119.64(15)
C9 Co1 Co2 C24 107.66(19)
C10 Co1 Co2 C24 -3.50(17)
C1 Co1 Co2 C24 -154.35(18)
C2 Co1 Co2 C24 -102.33(18)
P1 Co1 Co2 C24 -132.01(14)
C9 Co1 Co2 C1 -98.0(2)
C10 Co1 Co2 C1 150.86(19)
C2 Co1 Co2 C1 52.03(18)
P1 Co1 Co2 C1 22.35(15)
C9 Co1 Co2 C2 -150.0(2)
C10 Co1 Co2 C2 98.83(18)
C1 Co1 Co2 C2 -52.03(18)
P1 Co1 Co2 C2 -29.68(15)
C9 Co1 Co2 P2 -119.58(16)
C10 Co1 Co2 P2 129.27(14)
C1 Co1 Co2 P2 -21.59(15)
C2 Co1 Co2 P2 30.44(14)
P1 Co1 Co2 P2 0.76(10)
C9 Co1 P1 N2 -136.6(2)
C10 Co1 P1 N2 -25.57(18)
C1 Co1 P1 N2 120.12(17)
C2 Co1 P1 N2 79.92(17)
Co2 Co1 P1 N2 102.93(14)
C9 Co1 P1 N3 -14.7(2)
C10 Co1 P1 N3 96.36(18)
C1 Co1 P1 N3 -117.95(17)
C2 Co1 P1 N3 -158.15(16)
Co2 Co1 P1 N3 -135.14(13)
C9 Co1 P1 N1 102.24(19)
C10 Co1 P1 N1 -146.72(18)
C1 Co1 P1 N1 -1.03(17)
C2 Co1 P1 N1 -41.23(16)
Co2 Co1 P1 N1 -18.22(15)
C23 Co2 P2 N5 21.83(18)
C24 Co2 P2 N5 -85.97(18)
C1 Co2 P2 N5 124.52(17)
C2 Co2 P2 N5 164.70(16)
Co1 Co2 P2 N5 141.20(13)
C23 Co2 P2 N6 143.76(18)
C24 Co2 P2 N6 35.97(18)
C1 Co2 P2 N6 -113.55(17)
C2 Co2 P2 N6 -73.36(17)
Co1 Co2 P2 N6 -96.86(14)
C23 Co2 P2 N4 -94.69(18)
C24 Co2 P2 N4 157.52(17)
C1 Co2 P2 N4 8.00(17)
C2 Co2 P2 N4 48.19(17)
Co1 Co2 P2 N4 24.69(15)
N2 P1 N1 C14 173.9(3)
N3 P1 N1 C14 71.3(4)
Co1 P1 N1 C14 -55.7(4)
N2 P1 N1 C11 -19.8(4)
N3 P1 N1 C11 -122.4(3)
Co1 P1 N1 C11 110.5(3)
N3 P1 N2 C18 -165.3(3)
N1 P1 N2 C18 93.0(4)
Co1 P1 N2 C18 -35.0(4)
N3 P1 N2 C15 20.6(4)
N1 P1 N2 C15 -81.1(4)
Co1 P1 N2 C15 151.0(3)
N2 P1 N3 C19 -80.8(4)
N1 P1 N3 C19 22.7(4)
Co1 P1 N3 C19 148.0(3)
N2 P1 N3 C22 79.7(3)
N1 P1 N3 C22 -176.9(3)
Co1 P1 N3 C22 -51.5(3)
N5 P2 N4 C28 -68.8(3)
N6 P2 N4 C28 -171.0(3)
Co2 P2 N4 C28 57.7(3)
N5 P2 N4 C25 130.5(3)
N6 P2 N4 C25 28.2(4)
Co2 P2 N4 C25 -103.1(3)
N6 P2 N5 C29 79.3(4)
N4 P2 N5 C29 -23.9(4)
Co2 P2 N5 C29 -148.9(3)
N6 P2 N5 C32 -81.8(3)
N4 P2 N5 C32 175.0(3)
Co2 P2 N5 C32 49.9(3)
N5 P2 N6 C36 161.8(4)
N4 P2 N6 C36 -96.7(4)
Co2 P2 N6 C36 31.6(4)
N5 P2 N6 C33 -19.8(4)
N4 P2 N6 C33 81.7(4)
Co2 P2 N6 C33 -149.9(3)
C23 Co2 C1 C2 -165.4(2)
C24 Co2 C1 C2 -27.7(4)
P2 Co2 C1 C2 95.6(2)
Co1 Co2 C1 C2 -73.1(2)
C23 Co2 C1 Co1 -92.23(17)
C24 Co2 C1 Co1 45.4(3)
C2 Co2 C1 Co1 73.1(2)
P2 Co2 C1 Co1 168.72(8)
C9 Co1 C1 C2 165.4(2)
C10 Co1 C1 C2 25.4(3)
P1 Co1 C1 C2 -94.2(2)
Co2 Co1 C1 C2 74.1(2)
C9 Co1 C1 Co2 91.38(17)
C10 Co1 C1 Co2 -48.7(3)
C2 Co1 C1 Co2 -74.1(2)
P1 Co1 C1 Co2 -168.30(8)
Co2 C1 C2 C3 -137.0(5)
Co1 C1 C2 C3 137.8(5)
Co2 C1 C2 Co1 85.26(11)
Co1 C1 C2 Co2 -85.26(11)
C9 Co1 C2 C1 -22.2(4)
C10 Co1 C2 C1 -163.7(2)
P1 Co1 C2 C1 93.3(2)
Co2 Co1 C2 C1 -71.4(2)
C9 Co1 C2 C3 -165.8(3)
C10 Co1 C2 C3 52.7(4)
C1 Co1 C2 C3 -143.6(5)
P1 Co1 C2 C3 -50.3(4)
Co2 Co1 C2 C3 145.0(4)
C9 Co1 C2 Co2 49.2(3)
C10 Co1 C2 Co2 -92.31(16)
C1 Co1 C2 Co2 71.4(2)
P1 Co1 C2 Co2 164.66(7)
C23 Co2 C2 C1 22.2(4)
C24 Co2 C2 C1 163.2(2)
P2 Co2 C2 C1 -92.0(2)
Co1 Co2 C2 C1 72.3(2)
C23 Co2 C2 C3 165.0(3)
C24 Co2 C2 C3 -54.0(4)
C1 Co2 C2 C3 142.8(5)
P2 Co2 C2 C3 50.8(4)
Co1 Co2 C2 C3 -144.9(4)
C23 Co2 C2 Co1 -50.1(3)
C24 Co2 C2 Co1 90.88(16)
C1 Co2 C2 Co1 -72.3(2)
P2 Co2 C2 Co1 -164.31(7)
C1 C2 C3 C4 1.0(7)
Co1 C2 C3 C4 118.1(4)
Co2 C2 C3 C4 -114.7(4)
C1 C2 C3 C8 179.4(4)
Co1 C2 C3 C8 -63.4(5)
Co2 C2 C3 C8 63.8(5)
C8 C3 C4 C5 -0.4(5)
C2 C3 C4 C5 178.1(4)
C3 C4 C5 C6 -0.5(6)
C4 C5 C6 C7 1.3(7)
C5 C6 C7 C8 -1.2(7)
C6 C7 C8 C3 0.3(6)
C4 C3 C8 C7 0.5(5)
C2 C3 C8 C7 -177.9(3)
C10 Co1 C9 O1 166(8)
C1 Co1 C9 O1 12(8)
C2 Co1 C9 O1 26(8)
P1 Co1 C9 O1 -90(8)
Co2 Co1 C9 O1 62(8)
C9 Co1 C10 O2 -157(6)
C1 Co1 C10 O2 -19(7)
C2 Co1 C10 O2 -3(7)
P1 Co1 C10 O2 100(7)
Co2 Co1 C10 O2 -55(7)
C14 N1 C11 C12 -1.1(5)
P1 N1 C11 C12 -169.2(3)
N1 C11 C12 C13 0.5(5)
C11 C12 C13 C14 0.2(6)
C12 C13 C14 N1 -0.9(5)
C11 N1 C14 C13 1.2(5)
P1 N1 C14 C13 169.8(3)
C18 N2 C15 C16 -0.1(5)
P1 N2 C15 C16 174.9(3)
N2 C15 C16 C17 -0.5(5)
C15 C16 C17 C18 0.9(6)
C16 C17 C18 N2 -1.0(5)
C15 N2 C18 C17 0.7(5)
P1 N2 C18 C17 -174.4(3)
C22 N3 C19 C20 0.9(5)
P1 N3 C19 C20 163.8(3)
N3 C19 C20 C21 -0.7(5)
C19 C20 C21 C22 0.2(6)
C20 C21 C22 N3 0.4(5)
C19 N3 C22 C21 -0.8(5)
P1 N3 C22 C21 -164.9(3)
C24 Co2 C23 O3 -166(12)
C1 Co2 C23 O3 -11(12)
C2 Co2 C23 O3 -25(12)
P2 Co2 C23 O3 91(12)
Co1 Co2 C23 O3 -62(12)
C23 Co2 C24 O4 52(28)
C1 Co2 C24 O4 -84(28)
C2 Co2 C24 O4 -102(28)
P2 Co2 C24 O4 153(28)
Co1 Co2 C24 O4 -50(28)
C28 N4 C25 C26 1.2(5)
P2 N4 C25 C26 164.4(3)
N4 C25 C26 C27 -0.3(6)
C25 C26 C27 C28 -0.7(6)
C26 C27 C28 N4 1.4(5)
C25 N4 C28 C27 -1.7(5)
P2 N4 C28 C27 -165.4(3)
C32 N5 C29 C30 -1.4(5)
P2 N5 C29 C30 -164.8(3)
N5 C29 C30 C31 1.2(6)
C29 C30 C31 C32 -0.6(6)
C30 C31 C32 N5 -0.2(5)
C29 N5 C32 C31 1.0(5)
P2 N5 C32 C31 165.5(3)
C36 N6 C33 C34 0.0(5)
P2 N6 C33 C34 -178.7(3)
N6 C33 C34 C35 0.8(5)
C33 C34 C35 C36 -1.2(6)
C34 C35 C36 N6 1.2(6)
C33 N6 C36 C35 -0.7(5)
P2 N6 C36 C35 178.0(3)
